data_7133187
loop_
_publ_author_name
'Winter, Johannes'
'L&#xfc;hr, Susan'
'Hochadel, Kyra'
'G&#xe1;lvez-V&#xe1;zquez, Mar&#xed;a de Jes&#xfa;s'
'Prenzel, Tobias'
'Schollmeyer, Dieter'
'Waldvogel, Siegfried R.'

_publ_section_title
;
 Simple electrochemical synthesis of cyclic hydroxamic acids by reduction
 of nitroarenes.
;
_journal_issue 55
_journal_name_full 'Chemical communications (Cambridge, England)'
_journal_page_first 7065
_journal_page_last 7068
_journal_paper_doi 10.1039/d4cc02118e
_journal_volume 60
_journal_year 2024
_chemical_formula_moiety 'C10 H11 N O3'
_chemical_formula_sum 'C10 H11 N O3'
_chemical_formula_weight 193.20
_chemical_name_systematic
;
2<i>H</i>,4<i>H</i>- 2,2-Dimethyl-4-hydroxy-benzo[<i>b</i>]-1,4-oxazin-3-one
;
_space_group_crystal_system monoclinic
_space_group_IT_number 14
_space_group_name_Hall '-P 2ybc'
_space_group_name_H-M_alt 'P 1 21/c 1'
_atom_sites_solution_hydrogens difmap
_atom_sites_solution_primary dual
_audit_creation_method SHELXL-2019/3
_audit_update_record
;
2024-04-17 deposited with the CCDC.	2024-06-13 downloaded from the CCDC.
;
_cell_angle_alpha 90
_cell_angle_beta 99.498(6)
_cell_angle_gamma 90
_cell_formula_units_Z 4
_cell_length_a 9.9227(7)
_cell_length_b 5.6720(5)
_cell_length_c 16.1656(12)
_cell_measurement_reflns_used 10411
_cell_measurement_temperature 120(2)
_cell_measurement_theta_max 28.29
_cell_measurement_theta_min 3.02
_cell_volume 897.35(12)
_computing_cell_refinement 'X-Area Recipe 1.36.0.0 (STOE, 2020)'
_computing_data_collection 'X-Area WinXpose 2.0.22.0 (STOE, 2016)'
_computing_data_reduction 'X-Area Integrate 1.77.0.0 (STOE, 2019)'
_computing_structure_refinement 'SHELXL-2019/2 (Sheldrick, 2019)'
_computing_structure_solution 'SHELXT-2014 (Shelxdrick, 2015)'
_diffrn_ambient_temperature 120(2)
_diffrn_detector_area_resol_mean 6.67
_diffrn_measured_fraction_theta_full 0.995
_diffrn_measured_fraction_theta_max 0.982
_diffrn_measurement_device_type 'STOE IPDS 2T'
_diffrn_measurement_method 'rotation method, \w scans'
_diffrn_radiation_type MoK\a
_diffrn_radiation_wavelength 0.71073
_diffrn_reflns_av_R_equivalents 0.0186
_diffrn_reflns_av_unetI/netI 0.0174
_diffrn_reflns_Laue_measured_fraction_full 0.995
_diffrn_reflns_Laue_measured_fraction_max 0.982
_diffrn_reflns_limit_h_max 12
_diffrn_reflns_limit_h_min -13
_diffrn_reflns_limit_k_max 7
_diffrn_reflns_limit_k_min -7
_diffrn_reflns_limit_l_max 21
_diffrn_reflns_limit_l_min -21
_diffrn_reflns_number 4613
_diffrn_reflns_point_group_measured_fraction_full 0.995
_diffrn_reflns_point_group_measured_fraction_max 0.982
_diffrn_reflns_theta_full 25.242
_diffrn_reflns_theta_max 28.045
_diffrn_reflns_theta_min 3.018
_diffrn_source 'sealed X-ray tube, 12x0.4mm long-fine focus'
_exptl_absorpt_coefficient_mu 0.107
_exptl_absorpt_correction_type none
_exptl_crystal_colour colorless
_exptl_crystal_density_diffrn 1.430
_exptl_crystal_description block
_exptl_crystal_F_000 408
_exptl_crystal_size_max 0.590
_exptl_crystal_size_mid 0.230
_exptl_crystal_size_min 0.200
_refine_diff_density_max 0.277
_refine_diff_density_min -0.163
_refine_diff_density_rms 0.043
_refine_ls_extinction_method none
_refine_ls_goodness_of_fit_ref 1.074
_refine_ls_hydrogen_treatment refall
_refine_ls_matrix_type full
_refine_ls_number_parameters 167
_refine_ls_number_reflns 2133
_refine_ls_number_restraints 0
_refine_ls_restrained_S_all 1.074
_refine_ls_R_factor_all 0.0455
_refine_ls_R_factor_gt 0.0374
_refine_ls_shift/su_max 0.000
_refine_ls_shift/su_mean 0.000
_refine_ls_structure_factor_coef Fsqd
_refine_ls_weighting_details 'w=1/[\s^2^(Fo^2^)+(0.0445P)^2^+0.4259P] where P=(Fo^2^+2Fc^2^)/3'
_refine_ls_weighting_scheme calc
_refine_ls_wR_factor_gt 0.0921
_refine_ls_wR_factor_ref 0.0991
_reflns_Friedel_coverage 0.000
_reflns_number_gt 1864
_reflns_number_total 2133
_reflns_threshold_expression 'I > 2\s(I)'
_cod_data_source_file d4cc02118e2.cif
_cod_data_source_block jwi-358-2
_cod_depositor_comments
;
The following automatic conversions were performed:

data item '_atom_sites_solution_primary' value 'Dual' was changed to
'dual' in accordance with the
/home/data/users/saulius/crontab/automatic-downloads/rss-feeds/RSC/lib/dictionaries/cif_core.dic
dictionary named 'cif_core.dic' version 2.4.2 last updated on
2011-04-26.

Automatic conversion script
Id: cif_fix_values 8170 2020-07-09 18:12:32Z antanas 

 Adding full bibliography for 7133187.cif.
;
_cod_original_sg_symbol_H-M 'P 21/c'
_cod_database_code 7133187
_shelx_shelxl_version_number 2019/3
_shelx_space_group_comment
; 
The symmetry employed for this shelxl refinement is uniquely defined 
by the following loop, which should always be used as a source of 
symmetry information in preference to the above space-group names. 
They are only intended as comments. 
;
_shelx_estimated_absorpt_t_min 0.940
_shelx_estimated_absorpt_t_max 0.979

loop_
_space_group_symop_operation_xyz
'x, y, z'
'-x, y+1/2, -z+1/2'
'-x, -y, -z'
'x, -y-1/2, z-1/2'

loop_
_atom_site_label
_atom_site_type_symbol
_atom_site_fract_x
_atom_site_fract_y
_atom_site_fract_z
_atom_site_U_iso_or_equiv
_atom_site_adp_type
_atom_site_occupancy
_atom_site_site_symmetry_order
_atom_site_calc_flag
_atom_site_refinement_flags_posn
_atom_site_refinement_flags_adp
_atom_site_refinement_flags_occupancy
_atom_site_disorder_assembly
_atom_site_disorder_group
O1 O 0.36297(9) 0.23810(16) 0.43491(5) 0.0201(2) Uani 1 1 d . . . . .
C2 C 0.23650(12) 0.1362(2) 0.45205(7) 0.0179(3) Uani 1 1 d . . . . .
C3 C 0.15327(12) 0.0371(2) 0.37121(7) 0.0172(2) Uani 1 1 d . . . . .
N4 N 0.15807(10) 0.16631(18) 0.30189(6) 0.0177(2) Uani 1 1 d . . . . .
C4A C 0.24685(12) 0.3604(2) 0.29962(8) 0.0170(2) Uani 1 1 d . . . . .
C5 C 0.23420(12) 0.5154(2) 0.23213(8) 0.0193(3) Uani 1 1 d . . . . .
H5 H 0.1630(16) 0.489(3) 0.1855(9) 0.019(4) Uiso 1 1 d . . . . .
C6 C 0.32538(13) 0.7024(2) 0.23430(8) 0.0211(3) Uani 1 1 d . . . . .
H6 H 0.3159(17) 0.811(3) 0.1880(10) 0.025(4) Uiso 1 1 d . . . . .
C7 C 0.42878(13) 0.7332(2) 0.30271(8) 0.0225(3) Uani 1 1 d . . . . .
H7 H 0.4921(17) 0.866(3) 0.3033(10) 0.026(4) Uiso 1 1 d . . . . .
C8 C 0.44097(13) 0.5779(2) 0.37027(8) 0.0214(3) Uani 1 1 d . . . . .
H8 H 0.5113(17) 0.597(3) 0.4203(10) 0.026(4) Uiso 1 1 d . . . . .
C8A C 0.34920(12) 0.3932(2) 0.36873(7) 0.0178(2) Uani 1 1 d . . . . .
C9 C 0.28036(14) -0.0597(2) 0.51437(8) 0.0219(3) Uani 1 1 d . . . . .
H9A H 0.1983(18) -0.132(3) 0.5331(10) 0.031(3) Uiso 1 1 d . U . . .
H9B H 0.3377(18) 0.008(3) 0.5635(11) 0.031(3) Uiso 1 1 d . U . . .
H9C H 0.3331(18) -0.181(3) 0.4899(10) 0.031(3) Uiso 1 1 d . U . . .
C10 C 0.15055(14) 0.3225(2) 0.48767(8) 0.0229(3) Uani 1 1 d . . . . .
H10A H 0.1292(18) 0.456(3) 0.4482(11) 0.033(3) Uiso 1 1 d . U . . .
H10B H 0.2027(18) 0.378(3) 0.5413(11) 0.033(3) Uiso 1 1 d . U . . .
H10C H 0.0635(19) 0.250(3) 0.4993(11) 0.033(3) Uiso 1 1 d . U . . .
O11 O 0.08203(9) -0.14072(15) 0.37222(5) 0.0216(2) Uani 1 1 d . . . . .
O12 O 0.08603(9) 0.08332(16) 0.22646(5) 0.0204(2) Uani 1 1 d . . . . .
H12 H 0.020(2) 0.197(4) 0.2091(12) 0.046(5) Uiso 1 1 d . . . . .

loop_
_atom_site_aniso_label
_atom_site_aniso_U_11
_atom_site_aniso_U_22
_atom_site_aniso_U_33
_atom_site_aniso_U_23
_atom_site_aniso_U_13
_atom_site_aniso_U_12
O1 0.0167(4) 0.0214(4) 0.0218(4) 0.0031(3) 0.0018(3) -0.0031(3)
C2 0.0170(6) 0.0165(5) 0.0203(6) -0.0002(4) 0.0034(4) -0.0027(4)
C3 0.0142(5) 0.0148(5) 0.0226(6) -0.0001(4) 0.0033(4) 0.0017(4)
N4 0.0170(5) 0.0161(5) 0.0188(5) -0.0012(4) -0.0008(4) -0.0020(4)
C4A 0.0154(5) 0.0148(5) 0.0215(6) -0.0008(4) 0.0048(4) 0.0004(4)
C5 0.0175(6) 0.0190(6) 0.0218(6) 0.0002(5) 0.0041(4) 0.0015(5)
C6 0.0211(6) 0.0181(6) 0.0256(6) 0.0022(5) 0.0085(5) 0.0012(5)
C7 0.0208(6) 0.0191(6) 0.0292(6) -0.0015(5) 0.0092(5) -0.0037(5)
C8 0.0187(6) 0.0229(6) 0.0232(6) -0.0037(5) 0.0052(5) -0.0033(5)
C8A 0.0165(5) 0.0169(5) 0.0205(6) -0.0003(4) 0.0047(4) 0.0012(5)
C9 0.0244(6) 0.0191(6) 0.0214(6) 0.0019(5) 0.0013(5) -0.0004(5)
C10 0.0255(6) 0.0183(6) 0.0261(6) -0.0024(5) 0.0080(5) -0.0002(5)
O11 0.0218(4) 0.0173(4) 0.0248(5) 0.0006(3) 0.0010(3) -0.0051(3)
O12 0.0211(4) 0.0177(4) 0.0199(4) -0.0023(3) -0.0038(3) 0.0006(4)

loop_
_atom_type_symbol
_atom_type_description
_atom_type_scat_dispersion_real
_atom_type_scat_dispersion_imag
_atom_type_scat_source
C C 0.0033 0.0016 'International Tables Vol C Tables 4.2.6.8 and 6.1.1.4'
H H 0.0000 0.0000 'International Tables Vol C Tables 4.2.6.8 and 6.1.1.4'
N N 0.0061 0.0033 'International Tables Vol C Tables 4.2.6.8 and 6.1.1.4'
O O 0.0106 0.0060 'International Tables Vol C Tables 4.2.6.8 and 6.1.1.4'

loop_
_geom_angle_atom_site_label_1
_geom_angle_atom_site_label_2
_geom_angle_atom_site_label_3
_geom_angle
_geom_angle_site_symmetry_1
_geom_angle_site_symmetry_3
_geom_angle_publ_flag
C8A O1 C2 115.22(9) . . ?
O1 C2 C9 104.88(10) . . ?
O1 C2 C10 110.55(10) . . ?
C9 C2 C10 111.92(10) . . ?
O1 C2 C3 110.19(9) . . ?
C9 C2 C3 110.66(10) . . ?
C10 C2 C3 108.61(10) . . ?
O11 C3 N4 123.73(11) . . ?
O11 C3 C2 121.21(11) . . ?
N4 C3 C2 114.93(10) . . ?
C3 N4 O12 117.52(10) . . ?
C3 N4 C4A 123.59(10) . . ?
O12 N4 C4A 118.24(9) . . ?
C5 C4A C8A 120.28(11) . . ?
C5 C4A N4 122.45(11) . . ?
C8A C4A N4 117.27(10) . . ?
C4A C5 C6 119.23(12) . . ?
C4A C5 H5 118.6(9) . . ?
C6 C5 H5 122.2(9) . . ?
C7 C6 C5 120.50(12) . . ?
C7 C6 H6 120.2(10) . . ?
C5 C6 H6 119.3(10) . . ?
C6 C7 C8 120.10(12) . . ?
C6 C7 H7 119.5(9) . . ?
C8 C7 H7 120.4(10) . . ?
C8A C8 C7 119.50(12) . . ?
C8A C8 H8 118.3(10) . . ?
C7 C8 H8 122.2(10) . . ?
O1 C8A C8 119.30(11) . . ?
O1 C8A C4A 120.29(11) . . ?
C8 C8A C4A 120.37(11) . . ?
C2 C9 H9A 109.9(10) . . ?
C2 C9 H9B 108.6(11) . . ?
H9A C9 H9B 108.0(14) . . ?
C2 C9 H9C 111.0(10) . . ?
H9A C9 H9C 110.4(14) . . ?
H9B C9 H9C 108.9(14) . . ?
C2 C10 H10A 111.0(10) . . ?
C2 C10 H10B 107.9(10) . . ?
H10A C10 H10B 110.5(15) . . ?
C2 C10 H10C 109.9(10) . . ?
H10A C10 H10C 109.6(15) . . ?
H10B C10 H10C 108.0(14) . . ?
N4 O12 H12 105.4(12) . . ?

loop_
_geom_bond_atom_site_label_1
_geom_bond_atom_site_label_2
_geom_bond_distance
_geom_bond_site_symmetry_2
_geom_bond_publ_flag
O1 C8A 1.3744(15) . ?
O1 C2 1.4492(14) . ?
C2 C9 1.5150(17) . ?
C2 C10 1.5288(17) . ?
C2 C3 1.5330(17) . ?
C3 O11 1.2331(15) . ?
C3 N4 1.3465(15) . ?
N4 O12 1.3900(13) . ?
N4 C4A 1.4141(15) . ?
C4A C5 1.3908(17) . ?
C4A C8A 1.3928(17) . ?
C5 C6 1.3909(18) . ?
C5 H5 0.956(16) . ?
C6 C7 1.3899(19) . ?
C6 H6 0.961(17) . ?
C7 C8 1.3930(18) . ?
C7 H7 0.982(17) . ?
C8 C8A 1.3854(17) . ?
C8 H8 0.983(17) . ?
C9 H9A 1.001(18) . ?
C9 H9B 0.975(18) . ?
C9 H9C 0.986(18) . ?
C10 H10A 0.989(18) . ?
C10 H10B 0.985(18) . ?
C10 H10C 1.002(18) . ?
O12 H12 0.93(2) . ?

loop_
_geom_hbond_atom_site_label_D
_geom_hbond_atom_site_label_H
_geom_hbond_atom_site_label_A
_geom_hbond_distance_DH
_geom_hbond_distance_HA
_geom_hbond_distance_DA
_geom_hbond_angle_DHA
_geom_hbond_site_symmetry_A
_geom_hbond_publ_flag
C5 H5 O11 0.956(16) 2.564(16) 3.4248(16) 149.9(12) 2 yes
O12 H12 O11 0.93(2) 1.78(2) 2.6263(13) 150.4(17) 2 yes

loop_
_geom_torsion_atom_site_label_1
_geom_torsion_atom_site_label_2
_geom_torsion_atom_site_label_3
_geom_torsion_atom_site_label_4
_geom_torsion
_geom_torsion_site_symmetry_1
_geom_torsion_site_symmetry_2
_geom_torsion_site_symmetry_3
_geom_torsion_site_symmetry_4
_geom_torsion_publ_flag
C8A O1 C2 C9 169.12(10) . . . . ?
C8A O1 C2 C10 -70.07(13) . . . . ?
C8A O1 C2 C3 49.99(13) . . . . ?
O1 C2 C3 O11 146.08(11) . . . . ?
C9 C2 C3 O11 30.54(15) . . . . ?
C10 C2 C3 O11 -92.69(13) . . . . ?
O1 C2 C3 N4 -37.82(14) . . . . ?
C9 C2 C3 N4 -153.36(10) . . . . ?
C10 C2 C3 N4 83.40(12) . . . . ?
O11 C3 N4 O12 -4.88(17) . . . . ?
C2 C3 N4 O12 179.14(9) . . . . ?
O11 C3 N4 C4A -175.44(11) . . . . ?
C2 C3 N4 C4A 8.58(16) . . . . ?
C3 N4 C4A C5 -168.68(11) . . . . ?
O12 N4 C4A C5 20.82(16) . . . . ?
C3 N4 C4A C8A 10.96(17) . . . . ?
O12 N4 C4A C8A -159.53(10) . . . . ?
C8A C4A C5 C6 0.39(18) . . . . ?
N4 C4A C5 C6 -179.98(11) . . . . ?
C4A C5 C6 C7 0.57(18) . . . . ?
C5 C6 C7 C8 -0.70(19) . . . . ?
C6 C7 C8 C8A -0.13(19) . . . . ?
C2 O1 C8A C8 149.08(11) . . . . ?
C2 O1 C8A C4A -33.06(15) . . . . ?
C7 C8 C8A O1 178.94(11) . . . . ?
C7 C8 C8A C4A 1.09(18) . . . . ?
C5 C4A C8A O1 -179.06(11) . . . . ?
N4 C4A C8A O1 1.29(16) . . . . ?
C5 C4A C8A C8 -1.23(18) . . . . ?
N4 C4A C8A C8 179.12(11) . . . . ?
